data_4116249
loop_
_publ_author_name
'Claire Wilson'
'Bo B. Iversen'
'Jacob Overgaard'
'Finn K. Larsen'
'Guang Wu'
'Sergiu P. Palii'
'Grigore A. Timco'
'Nicolae V. Gerbeleu'

_publ_section_title
;
 Multi-Temperature Crystallographic Studies of Mixed-Valence Polynuclear
 Complexes; Valence Trapping Process in the Trinuclear Oxo-Bridged Iron
 Compound, [Fe3O(O2CC(CH3)3)6(C5H5N)3]
;
_journal_name_full 'Journal of the American Chemical Society'
_journal_page_first 11370
_journal_page_last 11379
_journal_paper_doi 10.1021/ja994162a
_journal_volume 122
_journal_year 2000
_chemical_formula_sum 'C45 H69 Fe3 N3 O13'
_chemical_formula_weight 1027.58
_chemical_name_systematic
; 
 ? 
;
_space_group_IT_number 4
_symmetry_cell_setting monoclinic
_symmetry_space_group_name_Hall 'P 2yb'
_symmetry_space_group_name_H-M 'P 1 21 1'
_atom_sites_solution_hydrogens geom
_atom_sites_solution_primary direct
_atom_sites_solution_secondary difmap
_audit_creation_method SHELXL-97
_cell_angle_alpha 90.00
_cell_angle_beta 106.786(2)
_cell_angle_gamma 90.00
_cell_formula_units_Z 2
_cell_length_a 11.6670(10)
_cell_length_b 19.918(2)
_cell_length_c 11.9810(10)
_cell_measurement_temperature 293(2)
_cell_volume 2665.6(4)
_computing_structure_refinement 'SHELXL-97 (Sheldrick, 1997)'
_computing_structure_solution 'SHELXS-97 (Sheldrick, 1990)'
_diffrn_ambient_temperature 293(2)
_diffrn_measured_fraction_theta_full 0.960
_diffrn_measured_fraction_theta_max 0.960
_diffrn_radiation_monochromator graphite
_diffrn_radiation_source 'fine-focus sealed tube'
_diffrn_radiation_type MoK\a
_diffrn_radiation_wavelength 0.71073
_diffrn_reflns_av_R_equivalents 0.0448
_diffrn_reflns_av_sigmaI/netI 0.0612
_diffrn_reflns_limit_h_max 15
_diffrn_reflns_limit_h_min -16
_diffrn_reflns_limit_k_max 27
_diffrn_reflns_limit_k_min -27
_diffrn_reflns_limit_l_max 16
_diffrn_reflns_limit_l_min -16
_diffrn_reflns_number 34002
_diffrn_reflns_theta_full 29.99
_diffrn_reflns_theta_max 29.99
_diffrn_reflns_theta_min 2.15
_exptl_absorpt_coefficient_mu 0.864
_exptl_crystal_density_diffrn 1.280
_exptl_crystal_F_000 1084
_refine_diff_density_max 1.010
_refine_diff_density_min -0.564
_refine_diff_density_rms 0.075
_refine_ls_abs_structure_details 'Flack H D (1983), Acta Cryst. A39, 876-881'
_refine_ls_abs_structure_Flack -0.014(15)
_refine_ls_extinction_method none
_refine_ls_goodness_of_fit_ref 1.154
_refine_ls_hydrogen_treatment mixed
_refine_ls_matrix_type full
_refine_ls_number_parameters 527
_refine_ls_number_reflns 14491
_refine_ls_number_restraints 46
_refine_ls_restrained_S_all 1.155
_refine_ls_R_factor_all 0.0893
_refine_ls_R_factor_gt 0.0577
_refine_ls_shift/su_max 1.642
_refine_ls_shift/su_mean 0.048
_refine_ls_structure_factor_coef Fsqd
_refine_ls_weighting_details 'calc w=1/[\s^2^(Fo^2^)+(0.0331P)^2^+2.3436P] where P=(Fo^2^+2Fc^2^)/3'
_refine_ls_weighting_scheme calc
_refine_ls_wR_factor_gt 0.1127
_refine_ls_wR_factor_ref 0.1230
_reflns_number_gt 10742
_reflns_number_total 14491
_reflns_threshold_expression >2sigma(I)
_cod_data_source_file ja994162a_08.cif
_cod_data_source_block fe160m
_cod_database_code 4116249

loop_
_symmetry_equiv_pos_as_xyz
'x, y, z'
'-x, y+1/2, -z'

loop_
_atom_site_label
_atom_site_type_symbol
_atom_site_fract_x
_atom_site_fract_y
_atom_site_fract_z
_atom_site_U_iso_or_equiv
_atom_site_adp_type
_atom_site_occupancy
_atom_site_symmetry_multiplicity
_atom_site_calc_flag
_atom_site_refinement_flags
_atom_site_disorder_assembly
_atom_site_disorder_group
Fe1 Fe 0.87558(5) 0.17646(7) 0.26127(4) 0.03094(12) Uani 1 1 d . . .
Fe2 Fe 0.74063(5) 0.03635(7) 0.28677(5) 0.02984(12) Uani 1 1 d . . .
Fe3 Fe 0.57514(5) 0.16843(7) 0.17529(5) 0.03226(13) Uani 1 1 d . . .
O1 O 0.7347(2) 0.12516(14) 0.2437(2) 0.0281(6) Uani 1 1 d . . .
O11 O 0.9692(3) 0.13778(16) 0.4203(3) 0.0408(7) Uani 1 1 d . . .
O12 O 0.8597(3) 0.05097(15) 0.4489(2) 0.0399(7) Uani 1 1 d . . .
O22 O 0.8801(3) 0.00951(15) 0.2279(3) 0.0408(7) Uani 1 1 d . . .
O21 O 0.9588(3) 0.10422(15) 0.1826(3) 0.0419(7) Uani 1 1 d . . .
O31 O 0.6043(2) 0.04097(16) 0.3578(2) 0.0387(6) Uani 1 1 d . . .
O32 O 0.5121(3) 0.13999(15) 0.3182(3) 0.0412(7) Uani 1 1 d . . .
O41 O 0.6311(3) -0.00106(15) 0.1353(2) 0.0380(7) Uani 1 1 d . . .
O42 O 0.5005(3) 0.08327(16) 0.0835(3) 0.0437(7) Uani 1 1 d . . .
O51 O 0.6247(3) 0.20026(17) 0.0296(2) 0.0421(7) Uani 1 1 d . . .
O52 O 0.8192(3) 0.22299(16) 0.1049(2) 0.0384(7) Uani 1 1 d . . .
O61 O 0.6247(3) 0.25824(16) 0.2613(3) 0.0404(7) Uani 1 1 d . . .
O62 O 0.8219(3) 0.25378(15) 0.3483(3) 0.0379(7) Uani 1 1 d . . .
N101 N 1.0386(3) 0.23972(18) 0.2744(3) 0.0320(7) Uani 1 1 d . . .
N201 N 0.7512(3) -0.07137(18) 0.3459(3) 0.0350(8) Uani 1 1 d . . .
N301 N 0.4015(3) 0.21484(18) 0.0823(3) 0.0374(8) Uani 1 1 d . . .
C10 C 0.9431(4) 0.0927(2) 0.4825(3) 0.0315(8) Uani 1 1 d . A .
C13 C 1.0205(3) 0.08907(17) 0.6092(3) 0.0373(9) Uani 1 1 d D . .
C14 C 1.1521(4) 0.0886(4) 0.6097(7) 0.0702(12) Uiso 0.822(5) 1 d PD A 1
H14A H 1.1667 0.0501 0.5675 0.105 Uiso 0.822(5) 1 calc PR A 1
H14B H 1.2027 0.0866 0.6886 0.105 Uiso 0.822(5) 1 calc PR A 1
H14C H 1.1693 0.1287 0.5731 0.105 Uiso 0.822(5) 1 calc PR A 1
C15 C 0.9967(7) 0.1535(3) 0.6691(6) 0.0702(12) Uiso 0.822(5) 1 d PD A 1
H15A H 1.0420 0.1525 0.7499 0.105 Uiso 0.822(5) 1 calc PR A 1
H15B H 0.9129 0.1565 0.6626 0.105 Uiso 0.822(5) 1 calc PR A 1
H15C H 1.0203 0.1917 0.6322 0.105 Uiso 0.822(5) 1 calc PR A 1
C16 C 0.9950(6) 0.0260(3) 0.6713(6) 0.0702(12) Uiso 0.822(5) 1 d PD A 1
H16A H 1.0045 -0.0131 0.6280 0.105 Uiso 0.822(5) 1 calc PR A 1
H16B H 0.9145 0.0277 0.6766 0.105 Uiso 0.822(5) 1 calc PR A 1
H16C H 1.0499 0.0238 0.7483 0.105 Uiso 0.822(5) 1 calc PR A 1
C14A C 1.0869(14) 0.0221(5) 0.641(3) 0.0702(12) Uiso 0.178(5) 1 d PD A 2
H14D H 1.0310 -0.0143 0.6190 0.105 Uiso 0.178(5) 1 calc PR A 2
H14E H 1.1244 0.0206 0.7239 0.105 Uiso 0.178(5) 1 calc PR A 2
H14F H 1.1468 0.0182 0.6011 0.105 Uiso 0.178(5) 1 calc PR A 2
C15A C 1.1249(11) 0.1386(9) 0.650(3) 0.0702(12) Uiso 0.178(5) 1 d PD A 2
H15D H 1.0970 0.1834 0.6282 0.105 Uiso 0.178(5) 1 calc PR A 2
H15E H 1.1866 0.1273 0.6152 0.105 Uiso 0.178(5) 1 calc PR A 2
H15F H 1.1566 0.1362 0.7338 0.105 Uiso 0.178(5) 1 calc PR A 2
C16A C 0.935(2) 0.0977(8) 0.684(2) 0.0702(12) Uiso 0.178(5) 1 d PD A 2
H16D H 0.8988 0.1414 0.6709 0.105 Uiso 0.178(5) 1 calc PR A 2
H16E H 0.9787 0.0931 0.7651 0.105 Uiso 0.178(5) 1 calc PR A 2
H16F H 0.8736 0.0640 0.6636 0.105 Uiso 0.178(5) 1 calc PR A 2
C20 C 0.9475(3) 0.0417(2) 0.1815(3) 0.0333(8) Uani 1 1 d . B .
C23 C 1.0194(4) -0.0011(2) 0.1203(4) 0.0494(12) Uani 1 1 d D . .
C24 C 0.9841(17) -0.0755(3) 0.1124(13) 0.0810(15) Uiso 0.318(5) 1 d PD B 1
H24A H 0.9793 -0.0907 0.1870 0.121 Uiso 0.318(5) 1 calc PR B 1
H24B H 1.0433 -0.1013 0.0898 0.121 Uiso 0.318(5) 1 calc PR B 1
H24C H 0.9077 -0.0811 0.0554 0.121 Uiso 0.318(5) 1 calc PR B 1
C25 C 1.0022(13) 0.0306(10) -0.0001(8) 0.0810(15) Uiso 0.318(5) 1 d PD B 1
H25A H 1.0316 0.0759 0.0090 0.121 Uiso 0.318(5) 1 calc PR B 1
H25B H 0.9186 0.0307 -0.0423 0.121 Uiso 0.318(5) 1 calc PR B 1
H25C H 1.0456 0.0050 -0.0425 0.121 Uiso 0.318(5) 1 calc PR B 1
C26 C 1.1516(6) 0.0032(8) 0.1913(15) 0.0810(15) Uiso 0.318(5) 1 d PD B 1
H26A H 1.1733 0.0494 0.2088 0.121 Uiso 0.318(5) 1 calc PR B 1
H26B H 1.2004 -0.0155 0.1468 0.121 Uiso 0.318(5) 1 calc PR B 1
H26C H 1.1640 -0.0215 0.2626 0.121 Uiso 0.318(5) 1 calc PR B 1
C24A C 0.9334(8) -0.0409(5) 0.0214(7) 0.0810(15) Uiso 0.682(5) 1 d PD B 2
H24D H 0.8868 -0.0103 -0.0359 0.121 Uiso 0.682(5) 1 calc PR B 2
H24E H 0.8810 -0.0674 0.0523 0.121 Uiso 0.682(5) 1 calc PR B 2
H24F H 0.9786 -0.0698 -0.0142 0.121 Uiso 0.682(5) 1 calc PR B 2
C25A C 1.1063(7) 0.0405(5) 0.0738(8) 0.0810(15) Uiso 0.682(5) 1 d PD B 2
H25D H 1.0629 0.0754 0.0238 0.121 Uiso 0.682(5) 1 calc PR B 2
H25E H 1.1443 0.0120 0.0305 0.121 Uiso 0.682(5) 1 calc PR B 2
H25F H 1.1660 0.0603 0.1379 0.121 Uiso 0.682(5) 1 calc PR B 2
C26A C 1.0943(8) -0.0505(4) 0.2105(7) 0.0810(15) Uiso 0.682(5) 1 d PD B 2
H26D H 1.1391 -0.0262 0.2783 0.121 Uiso 0.682(5) 1 calc PR B 2
H26E H 1.1484 -0.0741 0.1775 0.121 Uiso 0.682(5) 1 calc PR B 2
H26F H 1.0422 -0.0820 0.2322 0.121 Uiso 0.682(5) 1 calc PR B 2
C30 C 0.5412(3) 0.0883(2) 0.3790(3) 0.0322(8) Uani 1 1 d . C .
C33 C 0.4956(4) 0.07882(19) 0.4848(4) 0.0504(12) Uani 1 1 d D . .
C34 C 0.5743(6) 0.0306(4) 0.5745(6) 0.0723(13) Uiso 0.767(6) 1 d PD C 1
H34A H 0.5856 -0.0102 0.5363 0.109 Uiso 0.767(6) 1 calc PR C 1
H34B H 0.5360 0.0206 0.6335 0.109 Uiso 0.767(6) 1 calc PR C 1
H34C H 0.6506 0.0511 0.6098 0.109 Uiso 0.767(6) 1 calc PR C 1
C35 C 0.3779(5) 0.0402(4) 0.4360(7) 0.0723(13) Uiso 0.767(6) 1 d PD C 1
H35A H 0.3934 -0.0010 0.4015 0.109 Uiso 0.767(6) 1 calc PR C 1
H35B H 0.3230 0.0670 0.3780 0.109 Uiso 0.767(6) 1 calc PR C 1
H35C H 0.3436 0.0304 0.4980 0.109 Uiso 0.767(6) 1 calc PR C 1
C36 C 0.4649(8) 0.1456(3) 0.5330(7) 0.0723(13) Uiso 0.767(6) 1 d PD C 1
H36A H 0.4261 0.1747 0.4695 0.109 Uiso 0.767(6) 1 calc PR C 1
H36B H 0.5372 0.1665 0.5796 0.109 Uiso 0.767(6) 1 calc PR C 1
H36C H 0.4124 0.1375 0.5802 0.109 Uiso 0.767(6) 1 calc PR C 1
C34A C 0.6151(12) 0.0801(8) 0.5815(16) 0.0723(13) Uiso 0.233(6) 1 d PD C 2
H34D H 0.6542 0.1223 0.5799 0.109 Uiso 0.233(6) 1 calc PR C 2
H34E H 0.6652 0.0443 0.5693 0.109 Uiso 0.233(6) 1 calc PR C 2
H34F H 0.6006 0.0744 0.6559 0.109 Uiso 0.233(6) 1 calc PR C 2
C35A C 0.4419(14) 0.0111(6) 0.5043(18) 0.0723(13) Uiso 0.233(6) 1 d PD C 2
H35D H 0.4952 -0.0245 0.4976 0.109 Uiso 0.233(6) 1 calc PR C 2
H35E H 0.3660 0.0050 0.4468 0.109 Uiso 0.233(6) 1 calc PR C 2
H35F H 0.4311 0.0102 0.5807 0.109 Uiso 0.233(6) 1 calc PR C 2
C36A C 0.3875(9) 0.1244(8) 0.477(2) 0.0723(13) Uiso 0.233(6) 1 d PD C 2
H36D H 0.4106 0.1705 0.4733 0.109 Uiso 0.233(6) 1 calc PR C 2
H36E H 0.3598 0.1178 0.5439 0.109 Uiso 0.233(6) 1 calc PR C 2
H36F H 0.3244 0.1136 0.4075 0.109 Uiso 0.233(6) 1 calc PR C 2
C40 C 0.5411(4) 0.0281(2) 0.0667(4) 0.0389(9) Uani 1 1 d . D .
C43 C 0.4773(4) -0.0108(2) -0.0445(4) 0.0584(15) Uani 1 1 d D . .
C44 C 0.4176(6) -0.0720(3) -0.0070(7) 0.0802(13) Uiso 0.910(6) 1 d PD D 1
H44A H 0.4764 -0.0970 0.0505 0.120 Uiso 0.910(6) 1 calc PR D 1
H44B H 0.3834 -0.0999 -0.0735 0.120 Uiso 0.910(6) 1 calc PR D 1
H44C H 0.3558 -0.0572 0.0255 0.120 Uiso 0.910(6) 1 calc PR D 1
C45 C 0.3864(5) 0.0343(3) -0.1300(5) 0.0802(13) Uiso 0.910(6) 1 d PD D 1
H45A H 0.4264 0.0734 -0.1473 0.120 Uiso 0.910(6) 1 calc PR D 1
H45B H 0.3253 0.0478 -0.0955 0.120 Uiso 0.910(6) 1 calc PR D 1
H45C H 0.3507 0.0100 -0.2006 0.120 Uiso 0.910(6) 1 calc PR D 1
C46 C 0.5697(6) -0.0335(4) -0.1054(6) 0.0802(13) Uiso 0.910(6) 1 d PD D 1
H46A H 0.6073 0.0052 -0.1274 0.120 Uiso 0.910(6) 1 calc PR D 1
H46B H 0.5304 -0.0589 -0.1738 0.120 Uiso 0.910(6) 1 calc PR D 1
H46C H 0.6293 -0.0609 -0.0531 0.120 Uiso 0.910(6) 1 calc PR D 1
C44A C 0.445(6) -0.0767(14) -0.113(3) 0.0802(13) Uiso 0.090(6) 1 d PD D 2
H44D H 0.3828 -0.0685 -0.1836 0.120 Uiso 0.090(6) 1 calc PR D 2
H44E H 0.4181 -0.1088 -0.0662 0.120 Uiso 0.090(6) 1 calc PR D 2
H44F H 0.5146 -0.0938 -0.1308 0.120 Uiso 0.090(6) 1 calc PR D 2
C45A C 0.3410(7) -0.012(3) -0.067(5) 0.0802(13) Uiso 0.090(6) 1 d PD D 2
H45D H 0.3130 0.0319 -0.0566 0.120 Uiso 0.090(6) 1 calc PR D 2
H45E H 0.3210 -0.0428 -0.0137 0.120 Uiso 0.090(6) 1 calc PR D 2
H45F H 0.3038 -0.0269 -0.1457 0.120 Uiso 0.090(6) 1 calc PR D 2
C46A C 0.497(5) 0.022(2) -0.153(4) 0.0802(13) Uiso 0.090(6) 1 d PD D 2
H46D H 0.4698 0.0674 -0.1593 0.120 Uiso 0.090(6) 1 calc PR D 2
H46E H 0.4535 -0.0027 -0.2214 0.120 Uiso 0.090(6) 1 calc PR D 2
H46F H 0.5811 0.0209 -0.1477 0.120 Uiso 0.090(6) 1 calc PR D 2
C50 C 0.7255(4) 0.2176(2) 0.0210(3) 0.0317(8) Uani 1 1 d . E .
C53 C 0.7359(4) 0.2310(2) -0.0990(3) 0.0432(10) Uani 1 1 d D . .
C54 C 0.7618(9) 0.1623(3) -0.1443(8) 0.0964(17) Uiso 0.779(6) 1 d PD E 1
H54A H 0.6985 0.1317 -0.1437 0.145 Uiso 0.779(6) 1 calc PR E 1
H54B H 0.8363 0.1453 -0.0950 0.145 Uiso 0.779(6) 1 calc PR E 1
H54C H 0.7670 0.1670 -0.2225 0.145 Uiso 0.779(6) 1 calc PR E 1
C55 C 0.8472(6) 0.2721(5) -0.0984(9) 0.0964(17) Uiso 0.779(6) 1 d PD E 1
H55A H 0.9161 0.2533 -0.0428 0.145 Uiso 0.779(6) 1 calc PR E 1
H55B H 0.8366 0.3177 -0.0775 0.145 Uiso 0.779(6) 1 calc PR E 1
H55C H 0.8585 0.2710 -0.1747 0.145 Uiso 0.779(6) 1 calc PR E 1
C56 C 0.6202(6) 0.2594(5) -0.1818(7) 0.0964(17) Uiso 0.779(6) 1 d PD E 1
H56A H 0.5580 0.2262 -0.1946 0.145 Uiso 0.779(6) 1 calc PR E 1
H56B H 0.6336 0.2709 -0.2548 0.145 Uiso 0.779(6) 1 calc PR E 1
H56C H 0.5966 0.2987 -0.1478 0.145 Uiso 0.779(6) 1 calc PR E 1
C54A C 0.8559(12) 0.2117(9) -0.119(3) 0.0964(17) Uiso 0.221(6) 1 d PD E 2
H54D H 0.9197 0.2349 -0.0632 0.145 Uiso 0.221(6) 1 calc PR E 2
H54E H 0.8553 0.2239 -0.1962 0.145 Uiso 0.221(6) 1 calc PR E 2
H54F H 0.8677 0.1641 -0.1084 0.145 Uiso 0.221(6) 1 calc PR E 2
C55A C 0.7369(15) 0.3075(3) -0.114(3) 0.0964(17) Uiso 0.221(6) 1 d PD E 2
H55D H 0.7934 0.3271 -0.0474 0.145 Uiso 0.221(6) 1 calc PR E 2
H55E H 0.6585 0.3251 -0.1214 0.145 Uiso 0.221(6) 1 calc PR E 2
H55F H 0.7596 0.3181 -0.1830 0.145 Uiso 0.221(6) 1 calc PR E 2
C56A C 0.6483(18) 0.1923(8) -0.1983(19) 0.0964(17) Uiso 0.221(6) 1 d PD E 2
H56D H 0.5703 0.1923 -0.1865 0.145 Uiso 0.221(6) 1 calc PR E 2
H56E H 0.6756 0.1468 -0.1990 0.145 Uiso 0.221(6) 1 calc PR E 2
H56F H 0.6442 0.2134 -0.2713 0.145 Uiso 0.221(6) 1 calc PR E 2
C60 C 0.7181(4) 0.27425(19) 0.3395(3) 0.0293(8) Uani 1 1 d . . .
C63 C 0.7057(4) 0.3261(2) 0.4316(4) 0.0325(9) Uani 1 1 d . . .
C64 C 0.7650(5) 0.2968(3) 0.5512(4) 0.0547(13) Uiso 1 1 d . . .
H64A H 0.7239 0.2566 0.5614 0.082 Uiso 1 1 calc R . .
H64B H 0.7616 0.3289 0.6100 0.082 Uiso 1 1 calc R . .
H64C H 0.8471 0.2865 0.5579 0.082 Uiso 1 1 calc R . .
C65 C 0.7716(5) 0.3900(3) 0.4151(5) 0.0525(12) Uiso 1 1 d . . .
H65A H 0.8534 0.3794 0.4206 0.079 Uiso 1 1 calc R . .
H65B H 0.7695 0.4220 0.4745 0.079 Uiso 1 1 calc R . .
H65C H 0.7335 0.4089 0.3398 0.079 Uiso 1 1 calc R . .
C66 C 0.5744(5) 0.3404(3) 0.4202(5) 0.0620(14) Uiso 1 1 d . . .
H66A H 0.5356 0.2997 0.4319 0.093 Uiso 1 1 calc R . .
H66B H 0.5360 0.3578 0.3437 0.093 Uiso 1 1 calc R . .
H66C H 0.5691 0.3729 0.4777 0.093 Uiso 1 1 calc R . .
C102 C 1.1485(4) 0.2146(3) 0.2943(4) 0.0443(11) Uani 1 1 d . . .
H10A H 1.1596 0.1690 0.3109 0.053 Uiso 1 1 calc R . .
C103 C 1.2470(5) 0.2524(3) 0.2918(5) 0.0542(13) Uani 1 1 d . . .
H10B H 1.3221 0.2326 0.3057 0.065 Uiso 1 1 calc R . .
C104 C 1.2315(5) 0.3199(3) 0.2682(5) 0.0597(14) Uani 1 1 d . . .
H10C H 1.2959 0.3466 0.2654 0.072 Uiso 1 1 calc R . .
C105 C 1.1198(5) 0.3471(3) 0.2488(5) 0.0537(13) Uani 1 1 d . . .
H10D H 1.1074 0.3927 0.2338 0.064 Uiso 1 1 calc R . .
C106 C 1.0252(4) 0.3057(2) 0.2518(4) 0.0418(10) Uani 1 1 d . . .
H10E H 0.9494 0.3244 0.2376 0.050 Uiso 1 1 calc R . .
C202 C 0.6518(4) -0.1071(2) 0.3358(4) 0.0432(11) Uani 1 1 d . . .
H20A H 0.5781 -0.0866 0.3031 0.052 Uiso 1 1 calc R . .
C203 C 0.6532(5) -0.1733(2) 0.3717(4) 0.0501(12) Uani 1 1 d . . .
H20B H 0.5821 -0.1966 0.3633 0.060 Uiso 1 1 calc R . .
C204 C 0.7613(5) -0.2037(2) 0.4199(4) 0.0524(13) Uani 1 1 d . . .
H20C H 0.7645 -0.2481 0.4441 0.063 Uiso 1 1 calc R . .
C205 C 0.8664(5) -0.1678(2) 0.4324(4) 0.0486(11) Uani 1 1 d . . .
H20D H 0.9409 -0.1873 0.4657 0.058 Uiso 1 1 calc R . .
C206 C 0.8563(4) -0.1014(2) 0.3934(4) 0.0388(10) Uani 1 1 d . . .
H20E H 0.9261 -0.0770 0.4009 0.047 Uiso 1 1 calc R . .
C302 C 0.3985(4) 0.2747(2) 0.0312(4) 0.0438(11) Uani 1 1 d . . .
H30A H 0.4689 0.2996 0.0475 0.053 Uiso 1 1 calc R . .
C303 C 0.2953(5) 0.3019(3) -0.0452(5) 0.0607(14) Uani 1 1 d . . .
H30B H 0.2976 0.3428 -0.0818 0.073 Uiso 1 1 calc R . .
C304 C 0.1918(5) 0.2672(3) -0.0648(5) 0.0641(15) Uani 1 1 d . . .
H30C H 0.1214 0.2848 -0.1138 0.077 Uiso 1 1 calc R . .
C305 C 0.1904(5) 0.2060(3) -0.0126(6) 0.0668(16) Uani 1 1 d . . .
H30D H 0.1200 0.1815 -0.0251 0.080 Uiso 1 1 calc R . .
C306 C 0.2983(4) 0.1819(3) 0.0598(4) 0.0523(12) Uani 1 1 d . . .
H30E H 0.2982 0.1402 0.0946 0.063 Uiso 1 1 calc R . .

loop_
_atom_site_aniso_label
_atom_site_aniso_U_11
_atom_site_aniso_U_22
_atom_site_aniso_U_33
_atom_site_aniso_U_23
_atom_site_aniso_U_13
_atom_site_aniso_U_12
Fe1 0.0410(3) 0.0267(3) 0.0255(2) 0.0011(2) 0.0104(2) 0.0025(3)
Fe2 0.0347(3) 0.0264(3) 0.0275(3) 0.0016(2) 0.0075(2) -0.0011(2)
Fe3 0.0418(3) 0.0278(3) 0.0277(3) -0.0017(2) 0.0107(2) -0.0049(3)
O1 0.0288(14) 0.0287(13) 0.0259(13) 0.0020(10) 0.0064(11) 0.0000(11)
O11 0.0387(17) 0.0429(16) 0.0367(16) 0.0105(13) 0.0043(13) -0.0070(13)
O12 0.0444(17) 0.0361(16) 0.0335(15) 0.0043(12) 0.0020(13) -0.0082(13)
O22 0.0447(18) 0.0304(14) 0.0535(19) 0.0038(13) 0.0239(16) 0.0033(13)
O21 0.0428(17) 0.0304(15) 0.0560(19) -0.0061(13) 0.0196(15) -0.0053(13)
O31 0.0462(16) 0.0316(14) 0.0444(16) 0.0030(14) 0.0229(13) 0.0001(14)
O32 0.0474(18) 0.0357(16) 0.0435(17) 0.0111(13) 0.0182(15) 0.0021(13)
O41 0.0406(17) 0.0318(15) 0.0338(15) 0.0002(12) -0.0020(13) 0.0027(12)
O42 0.0429(17) 0.0348(16) 0.0453(18) -0.0066(13) 0.0000(14) 0.0072(13)
O51 0.0318(16) 0.060(2) 0.0342(15) 0.0074(13) 0.0090(13) -0.0015(14)
O52 0.0339(16) 0.0463(17) 0.0315(15) 0.0089(13) 0.0039(12) -0.0072(13)
O61 0.0386(17) 0.0365(16) 0.0393(16) -0.0049(13) 0.0005(14) -0.0023(13)
O62 0.0320(16) 0.0373(15) 0.0470(17) -0.0101(13) 0.0153(14) -0.0034(12)
N101 0.0321(18) 0.0334(17) 0.0289(17) -0.0018(14) 0.0063(14) -0.0005(14)
N201 0.041(2) 0.0303(17) 0.0314(18) 0.0025(14) 0.0075(15) -0.0005(15)
N301 0.0352(19) 0.0347(18) 0.046(2) -0.0057(16) 0.0172(16) -0.0030(15)
C10 0.035(2) 0.0301(19) 0.032(2) -0.0003(16) 0.0129(17) 0.0024(16)
C13 0.040(2) 0.036(2) 0.030(2) 0.0047(17) -0.0001(18) 0.0008(18)
C20 0.036(2) 0.0301(19) 0.0316(19) -0.0010(17) 0.0059(16) 0.0013(18)
C23 0.051(3) 0.044(3) 0.061(3) -0.002(2) 0.028(3) -0.001(2)
C30 0.028(2) 0.037(2) 0.032(2) -0.0011(17) 0.0074(17) -0.0083(17)
C33 0.062(3) 0.051(3) 0.050(3) 0.007(2) 0.036(3) 0.003(2)
C40 0.042(2) 0.031(2) 0.038(2) -0.0040(18) 0.0038(18) 0.0014(19)
C43 0.062(3) 0.045(3) 0.048(3) -0.018(2) -0.016(2) 0.012(2)
C50 0.035(2) 0.032(2) 0.0289(19) 0.0014(16) 0.0103(17) 0.0046(16)
C53 0.034(2) 0.064(3) 0.031(2) 0.005(2) 0.0083(18) 0.002(2)
C60 0.039(2) 0.0246(18) 0.0265(18) 0.0027(15) 0.0134(17) -0.0052(16)
C63 0.039(2) 0.0266(19) 0.035(2) -0.0030(16) 0.0154(18) 0.0020(16)
C102 0.037(2) 0.053(3) 0.039(2) -0.003(2) 0.0051(19) 0.006(2)
C103 0.038(3) 0.072(4) 0.053(3) -0.006(3) 0.013(2) -0.003(2)
C104 0.045(3) 0.070(4) 0.065(3) -0.003(3) 0.017(3) -0.018(3)
C105 0.056(3) 0.046(3) 0.059(3) 0.006(2) 0.016(3) -0.013(2)
C106 0.041(3) 0.035(2) 0.051(3) 0.006(2) 0.017(2) 0.0009(19)
C202 0.047(3) 0.032(2) 0.048(3) 0.0045(19) 0.010(2) -0.0072(19)
C203 0.060(3) 0.031(2) 0.057(3) 0.008(2) 0.012(3) -0.014(2)
C204 0.083(4) 0.030(2) 0.047(3) 0.009(2) 0.023(3) -0.002(2)
C205 0.056(3) 0.038(2) 0.054(3) 0.009(2) 0.018(2) 0.009(2)
C206 0.040(2) 0.037(2) 0.039(2) 0.0062(18) 0.011(2) 0.0001(19)
C302 0.037(2) 0.035(2) 0.059(3) 0.006(2) 0.012(2) -0.0001(19)
C303 0.059(3) 0.051(3) 0.067(4) 0.004(3) 0.008(3) 0.013(3)
C304 0.051(3) 0.055(3) 0.073(4) -0.003(3) -0.004(3) 0.012(3)
C305 0.035(3) 0.052(3) 0.102(5) -0.007(3) 0.001(3) -0.005(2)
C306 0.049(3) 0.037(2) 0.069(3) -0.001(2) 0.015(2) -0.004(2)

loop_
_atom_type_symbol
_atom_type_description
_atom_type_scat_dispersion_real
_atom_type_scat_dispersion_imag
_atom_type_scat_source
C C 0.0033 0.0016 'International Tables Vol C Tables 4.2.6.8 and 6.1.1.4'
H H 0.0000 0.0000 'International Tables Vol C Tables 4.2.6.8 and 6.1.1.4'
N N 0.0061 0.0033 'International Tables Vol C Tables 4.2.6.8 and 6.1.1.4'
O O 0.0106 0.0060 'International Tables Vol C Tables 4.2.6.8 and 6.1.1.4'
Fe Fe 0.3463 0.8444 'International Tables Vol C Tables 4.2.6.8 and 6.1.1.4'

loop_
_geom_angle_atom_site_label_1
_geom_angle_atom_site_label_2
_geom_angle_atom_site_label_3
_geom_angle
O1 Fe1 O52 96.00(11)
O1 Fe1 O11 96.46(11)
O52 Fe1 O11 167.24(12)
O1 Fe1 O62 94.51(11)
O52 Fe1 O62 93.50(13)
O11 Fe1 O62 88.22(13)
O1 Fe1 O21 94.55(11)
O52 Fe1 O21 88.11(13)
O11 Fe1 O21 88.21(13)
O62 Fe1 O21 170.58(12)
O1 Fe1 N101 177.37(12)
O52 Fe1 N101 81.38(12)
O11 Fe1 N101 86.17(12)
O62 Fe1 N101 85.43(12)
O21 Fe1 N101 85.64(12)
O1 Fe1 Fe2 28.64(8)
O52 Fe1 Fe2 116.25(8)
O11 Fe1 Fe2 74.55(8)
O62 Fe1 Fe2 111.55(8)
O21 Fe1 Fe2 75.80(8)
N101 Fe1 Fe2 153.42(9)
O1 Fe1 Fe3 31.29(8)
O52 Fe1 Fe3 72.92(8)
O11 Fe1 Fe3 119.67(9)
O62 Fe1 Fe3 75.37(8)
O21 Fe1 Fe3 113.92(8)
N101 Fe1 Fe3 146.56(9)
Fe2 Fe1 Fe3 59.926(17)
O1 Fe2 O31 95.99(12)
O1 Fe2 O22 97.21(11)
O31 Fe2 O22 166.79(12)
O1 Fe2 O41 97.98(11)
O31 Fe2 O41 91.41(12)
O22 Fe2 O41 87.33(13)
O1 Fe2 O12 95.13(11)
O31 Fe2 O12 89.71(12)
O22 Fe2 O12 88.55(13)
O41 Fe2 O12 166.65(11)
O1 Fe2 N201 178.03(12)
O31 Fe2 N201 83.60(12)
O22 Fe2 N201 83.20(12)
O41 Fe2 N201 83.96(12)
O12 Fe2 N201 82.95(12)
O1 Fe2 Fe1 29.61(8)
O31 Fe2 Fe1 117.56(9)
O22 Fe2 Fe1 74.62(8)
O41 Fe2 Fe1 115.17(8)
O12 Fe2 Fe1 75.80(8)
N201 Fe2 Fe1 149.41(9)
O1 Fe2 Fe3 31.90(8)
O31 Fe2 Fe3 72.17(8)
O22 Fe2 Fe3 120.25(8)
O41 Fe2 Fe3 77.77(8)
O12 Fe2 Fe3 115.16(8)
N201 Fe2 Fe3 149.01(9)
Fe1 Fe2 Fe3 61.511(18)
O1 Fe3 O61 94.33(11)
O1 Fe3 O42 93.64(11)
O61 Fe3 O42 171.82(12)
O1 Fe3 O51 91.36(11)
O61 Fe3 O51 92.79(12)
O42 Fe3 O51 88.87(13)
O1 Fe3 O32 93.02(11)
O61 Fe3 O32 86.63(12)
O42 Fe3 O32 91.11(12)
O51 Fe3 O32 175.61(12)
O1 Fe3 N301 174.27(12)
O61 Fe3 N301 88.46(12)
O42 Fe3 N301 83.77(12)
O51 Fe3 N301 83.49(12)
O32 Fe3 N301 92.14(12)
O1 Fe3 Fe2 29.07(7)
O61 Fe3 Fe2 116.19(8)
O42 Fe3 Fe2 70.73(8)
O51 Fe3 Fe2 107.97(9)
O32 Fe3 Fe2 76.14(8)
N301 Fe3 Fe2 151.43(9)
O1 Fe3 Fe1 29.49(7)
O61 Fe3 Fe1 71.83(8)
O42 Fe3 Fe1 116.30(9)
O51 Fe3 Fe1 74.08(8)
O32 Fe3 Fe1 109.80(9)
N301 Fe3 Fe1 148.97(9)
Fe2 Fe3 Fe1 58.563(17)
Fe2 O1 Fe1 121.76(14)
Fe2 O1 Fe3 119.02(13)
Fe1 O1 Fe3 119.22(13)
C10 O11 Fe1 131.5(3)
C10 O12 Fe2 130.3(3)
C20 O22 Fe2 133.3(3)
C20 O21 Fe1 128.6(3)
C30 O31 Fe2 134.1(3)
C30 O32 Fe3 126.1(3)
C40 O41 Fe2 126.7(3)
C40 O42 Fe3 133.8(3)
C50 O51 Fe3 130.0(3)
C50 O52 Fe1 132.6(3)
C60 O61 Fe3 130.6(3)
C60 O62 Fe1 129.0(3)
C102 N101 C106 117.0(4)
C102 N101 Fe1 123.5(3)
C106 N101 Fe1 119.2(3)
C202 N201 C206 117.8(4)
C202 N201 Fe2 120.8(3)
C206 N201 Fe2 121.4(3)
C302 N301 C306 116.5(4)
C302 N301 Fe3 120.1(3)
C306 N301 Fe3 122.7(3)
O11 C10 O12 125.4(4)
O11 C10 C13 116.6(3)
O12 C10 C13 117.9(3)
C10 C13 C14A 113.7(13)
C10 C13 C16 112.3(4)
C14A C13 C16 47.2(7)
C10 C13 C15 106.8(4)
C14A C13 C15 139.1(14)
C16 C13 C15 111.8(4)
C10 C13 C15A 118.4(13)
C14A C13 C15A 100.5(12)
C16 C13 C15A 128.2(13)
C15 C13 C15A 63.0(4)
C10 C13 C14 107.9(4)
C14A C13 C14 64.0(4)
C16 C13 C14 109.1(4)
C15 C13 C14 108.7(4)
C15A C13 C14 45.8(6)
C10 C13 C16A 106.2(13)
C14A C13 C16A 108.5(11)
C16 C13 C16A 63.7(4)
C15 C13 C16A 52.8(8)
C15A C13 C16A 109.3(13)
C14 C13 C16A 145.0(14)
O21 C20 O22 125.4(4)
O21 C20 C23 119.3(4)
O22 C20 C23 115.3(4)
C20 C23 C24 113.3(9)
C20 C23 C25A 112.7(5)
C24 C23 C25A 133.9(9)
C20 C23 C26A 107.5(5)
C24 C23 C26A 60.8(7)
C25A C23 C26A 107.5(6)
C20 C23 C26 107.9(9)
C24 C23 C26 107.3(9)
C25A C23 C26 60.4(7)
C26A C23 C26 50.8(4)
C20 C23 C24A 109.4(5)
C24 C23 C24A 49.4(4)
C25A C23 C24A 110.6(6)
C26A C23 C24A 109.0(6)
C26 C23 C24A 141.8(9)
C20 C23 C25 106.4(9)
C24 C23 C25 112.3(10)
C25A C23 C25 49.9(4)
C26A C23 C25 145.0(9)
C26 C23 C25 109.6(8)
C24A C23 C25 66.8(8)
O32 C30 O31 124.9(4)
O32 C30 C33 119.1(4)
O31 C30 C33 116.0(4)
C35A C33 C36 123.8(11)
C35A C33 C36A 99.6(12)
C36 C33 C36A 40.0(4)
C35A C33 C34 62.0(6)
C36 C33 C34 115.9(5)
C36A C33 C34 137.0(11)
C35A C33 C35 42.0(4)
C36 C33 C35 107.4(5)
C36A C33 C35 69.2(7)
C34 C33 C35 104.0(5)
C35A C33 C34A 102.8(8)
C36 C33 C34A 87.8(9)
C36A C33 C34A 126.1(11)
C34 C33 C34A 41.5(4)
C35 C33 C34A 144.5(7)
C35A C33 C30 119.5(10)
C36 C33 C30 112.5(4)
C36A C33 C30 110.6(11)
C34 C33 C30 112.2(4)
C35 C33 C30 103.5(4)
C34A C33 C30 99.6(10)
O42 C40 O41 125.7(4)
O42 C40 C43 118.5(4)
O41 C40 C43 115.7(4)
C44A C43 C44 54.2(4)
C44A C43 C46 65.9(19)
C44 C43 C46 110.3(5)
C44A C43 C45A 79(4)
C44 C43 C45A 60.1(11)
C46 C43 C45A 138(3)
C44A C43 C45 97(3)
C44 C43 C45 112.1(5)
C46 C43 C45 107.5(5)
C45A C43 C45 53.9(4)
C44A C43 C46A 89(3)
C44 C43 C46A 141(3)
C46 C43 C46A 54.5(4)
C45A C43 C46A 105(2)
C45 C43 C46A 55.3(11)
C44A C43 C40 151(2)
C44 C43 C40 107.1(4)
C46 C43 C40 109.3(4)
C45A C43 C40 112(3)
C45 C43 C40 110.7(4)
C46A C43 C40 112(3)
O51 C50 O52 125.1(4)
O51 C50 C53 117.6(3)
O52 C50 C53 117.3(4)
C50 C53 C55A 107.2(13)
C50 C53 C54 105.0(5)
C55A C53 C54 146.6(13)
C50 C53 C55 113.2(5)
C55A C53 C55 55.6(4)
C54 C53 C55 103.0(6)
C50 C53 C54A 115.5(13)
C55A C53 C54A 101.1(10)
C54 C53 C54A 55.9(4)
C55 C53 C54A 47.6(7)
C50 C53 C56A 115.7(13)
C55A C53 C56A 115.7(14)
C54 C53 C56A 55.4(7)
C55 C53 C56A 130.2(14)
C54A C53 C56A 100.8(13)
C50 C53 C56 112.7(5)
C55A C53 C56 66.0(10)
C54 C53 C56 109.1(6)
C55 C53 C56 113.1(6)
C54A C53 C56 131.7(14)
C56A C53 C56 54.5(4)
O62 C60 O61 126.1(4)
O62 C60 C63 116.4(3)
O61 C60 C63 117.5(4)
C65 C63 C64 109.5(4)
C65 C63 C66 111.2(4)
C64 C63 C66 109.2(4)
C65 C63 C60 108.0(3)
C64 C63 C60 107.8(3)
C66 C63 C60 111.0(4)
N101 C102 C103 123.7(5)
C104 C103 C102 118.5(5)
C103 C104 C105 119.0(5)
C104 C105 C106 119.1(5)
N101 C106 C105 122.8(4)
N201 C202 C203 123.1(5)
C204 C203 C202 118.6(4)
C203 C204 C205 119.7(4)
C204 C205 C206 117.7(5)
N201 C206 C205 123.1(4)
N301 C302 C303 123.4(4)
C304 C303 C302 118.3(5)
C303 C304 C305 120.2(5)
C304 C305 C306 117.6(5)
N301 C306 C305 124.0(5)

loop_
_geom_bond_atom_site_label_1
_geom_bond_atom_site_label_2
_geom_bond_distance
Fe1 O1 1.895(3)
Fe1 O52 2.022(3)
Fe1 O11 2.052(3)
Fe1 O62 2.056(3)
Fe1 O21 2.105(3)
Fe1 N101 2.249(3)
Fe1 Fe2 3.2615(8)
Fe1 Fe3 3.3597(9)
Fe2 O1 1.838(3)
Fe2 O31 2.012(3)
Fe2 O22 2.024(3)
Fe2 O41 2.036(3)
Fe2 O12 2.057(3)
Fe2 N201 2.252(3)
Fe2 Fe3 3.3080(8)
Fe3 O1 1.999(3)
Fe3 O61 2.062(3)
Fe3 O42 2.071(3)
Fe3 O51 2.090(3)
Fe3 O32 2.126(3)
Fe3 N301 2.213(4)
O11 C10 1.259(5)
O12 C10 1.255(5)
O22 C20 1.261(5)
O21 C20 1.252(5)
O31 C30 1.266(5)
O32 C30 1.251(5)
O41 C40 1.271(5)
O42 C40 1.237(5)
O51 C50 1.258(5)
O52 C50 1.258(5)
O61 C60 1.256(5)
O62 C60 1.253(5)
N101 C102 1.333(5)
N101 C106 1.341(5)
N201 C202 1.336(5)
N201 C206 1.336(5)
N301 C302 1.336(5)
N301 C306 1.329(6)
C10 C13 1.528(5)
C13 C14A 1.5338(10)
C13 C16 1.5333(10)
C13 C15 1.5334(10)
C13 C15A 1.5339(10)
C13 C14 1.5338(10)
C13 C16A 1.5339(10)
C20 C23 1.524(6)
C23 C24 1.5340(10)
C23 C25A 1.5336(10)
C23 C26A 1.5342(10)
C23 C26 1.5339(10)
C23 C24A 1.5339(10)
C23 C25 1.5342(10)
C30 C33 1.521(6)
C33 C35A 1.5336(10)
C33 C36 1.5333(10)
C33 C36A 1.5341(10)
C33 C34 1.5335(10)
C33 C35 1.5347(10)
C33 C34A 1.5344(10)
C40 C43 1.534(6)
C43 C44A 1.5340(11)
C43 C44 1.5339(10)
C43 C46 1.5340(10)
C43 C45A 1.5341(10)
C43 C45 1.5340(10)
C43 C46A 1.5340(10)
C50 C53 1.501(5)
C53 C55A 1.5342(11)
C53 C54 1.5342(10)
C53 C55 1.5335(10)
C53 C54A 1.5340(11)
C53 C56A 1.5338(10)
C53 C56 1.5334(10)
C60 C63 1.548(5)
C63 C65 1.530(6)
C63 C64 1.517(6)
C63 C66 1.525(7)
C102 C103 1.382(7)
C103 C104 1.375(8)
C104 C105 1.368(7)
C105 C106 1.386(6)
C202 C203 1.386(6)
C203 C204 1.367(7)
C204 C205 1.390(7)
C205 C206 1.395(6)
C302 C303 1.395(7)
C303 C304 1.352(8)
C304 C305 1.373(8)
C305 C306 1.391(7)
